data_7710634
loop_
_publ_author_name
'Scattolin, Thomas'
'Visentin, Fabiano'
'Bortolamiol, Enrica'
'Caligiuri, Isabella'
'Rizzolio, Flavio'
'Cavallo, Luigi'
'Zhang, Ziyun'
'Demitri, Nicola'
'Fama, Francesco'

_publ_section_title
;
 Cationic Palladium(II)-Indenyl complexes bearing phosphines as ancillary
 ligands: synthesis, study of indenyl amination and anticancer activity
;
_journal_name_full 'Dalton Transactions'
_journal_paper_doi 10.1039/D2DT01821G
_journal_year 2022
_chemical_formula_moiety 'C45 H31 Cl6 P2 Pd, Cl O4, C H Cl3'
_chemical_formula_sum 'C46 H32 Cl10 O4 P2 Pd'
_chemical_formula_weight 1171.55
_space_group_crystal_system monoclinic
_space_group_IT_number 14
_space_group_name_Hall '-P 2yn'
_space_group_name_H-M_alt 'P 1 21/n 1'
_atom_sites_solution_hydrogens geom
_atom_sites_solution_primary direct
_atom_sites_solution_secondary difmap
_audit_creation_method SHELXL-2018/3
_audit_update_record
;
2022-05-19 deposited with the CCDC.	2022-06-28 downloaded from the CCDC.
;
_cell_angle_alpha 90
_cell_angle_beta 106.03(3)
_cell_angle_gamma 90
_cell_formula_units_Z 4
_cell_length_a 11.467(2)
_cell_length_b 34.352(7)
_cell_length_c 12.671(3)
_cell_measurement_reflns_used 7698
_cell_measurement_temperature 100(2)
_cell_measurement_theta_max 32.296
_cell_measurement_theta_min 1.034
_cell_volume 4797.2(19)
_computing_cell_refinement 'XDS (Kabsch, 2010)'
_computing_data_collection 'Elettra XRD2 Data Collection SW'
_computing_data_reduction 'XDS (Kabsch, 2010)'
_computing_molecular_graphics 'Ortep3 for Windows - Coot'
_computing_publication_material 'enCIFer - publCIF'
_computing_structure_refinement 'SHELXL-2018/3 (Sheldrick, 2015)'
_computing_structure_solution 'SHELXT (Sheldrick, 2015)'
_diffrn_ambient_temperature 100(2)
_diffrn_measured_fraction_theta_full 0.965
_diffrn_measured_fraction_theta_max 0.790
_diffrn_measurement_device_type
;
'Arinax MD2s Goniometer, Pilatus 6M detector'
;
_diffrn_measurement_method 'Rotating crystal'
_diffrn_radiation_type Synchrotron
_diffrn_radiation_wavelength 0.620
_diffrn_reflns_av_R_equivalents 0.0269
_diffrn_reflns_av_unetI/netI 0.0152
_diffrn_reflns_Laue_measured_fraction_full 0.965
_diffrn_reflns_Laue_measured_fraction_max 0.790
_diffrn_reflns_limit_h_max 17
_diffrn_reflns_limit_h_min -17
_diffrn_reflns_limit_k_max 52
_diffrn_reflns_limit_k_min -52
_diffrn_reflns_limit_l_max 19
_diffrn_reflns_limit_l_min -19
_diffrn_reflns_number 134146
_diffrn_reflns_point_group_measured_fraction_full 0.965
_diffrn_reflns_point_group_measured_fraction_max 0.790
_diffrn_reflns_theta_full 21.835
_diffrn_reflns_theta_max 32.296
_diffrn_reflns_theta_min 1.034
_diffrn_source 'Elettra Synchrotron - XRD2 BL'
_diffrn_standards_decay_% 0
_diffrn_standards_interval_count 0
_diffrn_standards_number 0
_exptl_absorpt_coefficient_mu 0.711
_exptl_absorpt_correction_type none
_exptl_crystal_colour Orange
_exptl_crystal_density_diffrn 1.622
_exptl_crystal_description 'Thick rods'
_exptl_crystal_F_000 2344
_exptl_crystal_size_max 0.100
_exptl_crystal_size_mid 0.050
_exptl_crystal_size_min 0.020
_refine_diff_density_max 1.386
_refine_diff_density_min -1.348
_refine_diff_density_rms 0.083
_refine_ls_extinction_method none
_refine_ls_goodness_of_fit_ref 1.025
_refine_ls_hydrogen_treatment constr
_refine_ls_matrix_type full
_refine_ls_number_parameters 568
_refine_ls_number_reflns 20322
_refine_ls_number_restraints 0
_refine_ls_restrained_S_all 1.025
_refine_ls_R_factor_all 0.0440
_refine_ls_R_factor_gt 0.0387
_refine_ls_shift/su_max 0.001
_refine_ls_shift/su_mean 0.000
_refine_ls_structure_factor_coef Fsqd
_refine_ls_weighting_details 'w=1/[\s^2^(Fo^2^)+(0.0536P)^2^+3.7783P] where P=(Fo^2^+2Fc^2^)/3'
_refine_ls_weighting_scheme calc
_refine_ls_wR_factor_gt 0.1023
_refine_ls_wR_factor_ref 0.1065
_reflns_Friedel_coverage 0.000
_reflns_number_gt 17819
_reflns_number_total 20322
_reflns_threshold_expression 'I > 2\s(I)'
_cod_data_source_file d2dt01821g2.cif
_cod_data_source_block EB3
_cod_original_cell_volume 4797.1(18)
_cod_original_sg_symbol_H-M 'P 21/n'
_cod_database_code 7710634
_shelx_shelxl_version_number 2018/3
_shelx_space_group_comment
;
The symmetry employed for this shelxl refinement is uniquely defined
by the following loop, which should always be used as a source of
symmetry information in preference to the above space-group names.
They are only intended as comments.
;
_shelx_estimated_absorpt_t_min 0.932
_shelx_estimated_absorpt_t_max 0.986

loop_
_space_group_symop_operation_xyz
'x, y, z'
'-x+1/2, y+1/2, -z+1/2'
'-x, -y, -z'
'x-1/2, -y-1/2, z-1/2'

loop_
_atom_site_label
_atom_site_type_symbol
_atom_site_fract_x
_atom_site_fract_y
_atom_site_fract_z
_atom_site_U_iso_or_equiv
_atom_site_adp_type
_atom_site_occupancy
_atom_site_site_symmetry_order
_atom_site_calc_flag
_atom_site_refinement_flags_posn
_atom_site_refinement_flags_adp
_atom_site_refinement_flags_occupancy
_atom_site_disorder_assembly
_atom_site_disorder_group
Pd_1 Pd 0.49496(2) 0.66625(2) 0.31456(2) 0.02176(3) Uani 1 1 d . . . . .
ClA_3 Cl 0.17893(4) 0.48436(2) 0.36401(4) 0.03471(8) Uani 1 1 d . . . . .
ClB_3 Cl 0.87091(6) 0.61691(2) 0.89156(5) 0.05346(14) Uani 1 1 d . . . . .
ClC_3 Cl 0.97825(5) 0.55969(2) 0.14490(5) 0.04786(13) Uani 1 1 d . . . . .
C18_3 C 0.77252(15) 0.56068(5) 0.35148(14) 0.0282(3) Uani 1 1 d . . . . .
H18_3 H 0.760857 0.544850 0.409209 0.034 Uiso 1 1 calc R U . . .
C17_3 C 0.85789(15) 0.55004(5) 0.29726(16) 0.0315(3) Uani 1 1 d . . . . .
H17_3 H 0.903828 0.526830 0.316762 0.038 Uiso 1 1 calc R U . . .
C16_3 C 0.87493(14) 0.57381(5) 0.21438(15) 0.0310(3) Uani 1 1 d . . . . .
C15_3 C 0.81233(14) 0.60841(5) 0.18628(15) 0.0304(3) Uani 1 1 d . . . . .
H15_3 H 0.827374 0.624786 0.131058 0.036 Uiso 1 1 calc R U . . .
C14_3 C 0.72699(13) 0.61866(5) 0.24066(14) 0.0265(3) Uani 1 1 d . . . . .
H14_3 H 0.683729 0.642431 0.222657 0.032 Uiso 1 1 calc R U . . .
C13_3 C 0.70368(13) 0.59462(4) 0.32134(12) 0.0240(2) Uani 1 1 d . . . . .
P_3 P 0.58904(4) 0.60975(2) 0.38654(3) 0.02291(7) Uani 1 1 d . . . . .
C7_3 C 0.67134(14) 0.61173(4) 0.53169(13) 0.0256(2) Uani 1 1 d . . . . .
C8_3 C 0.60926(16) 0.60635(5) 0.61146(14) 0.0284(3) Uani 1 1 d . . . . .
H8_3 H 0.524605 0.601140 0.589467 0.034 Uiso 1 1 calc R U . . .
C9_3 C 0.67011(17) 0.60854(5) 0.72219(15) 0.0321(3) Uani 1 1 d . . . . .
H9_3 H 0.627854 0.604825 0.776194 0.038 Uiso 1 1 calc R U . . .
C10_3 C 0.79367(18) 0.61625(5) 0.75297(15) 0.0343(3) Uani 1 1 d . . . . .
C11_3 C 0.85676(17) 0.62289(6) 0.67574(15) 0.0344(3) Uani 1 1 d . . . . .
H11_3 H 0.940845 0.628948 0.698256 0.041 Uiso 1 1 calc R U . . .
C12_3 C 0.79499(16) 0.62053(5) 0.56490(14) 0.0303(3) Uani 1 1 d . . . . .
H12_3 H 0.837281 0.624948 0.511248 0.036 Uiso 1 1 calc R U . . .
C1_3 C 0.47774(14) 0.57142(4) 0.38030(13) 0.0243(2) Uani 1 1 d . . . . .
C2_3 C 0.36712(14) 0.58323(4) 0.39642(13) 0.0266(3) Uani 1 1 d . . . . .
H2_3 H 0.354710 0.609931 0.409548 0.032 Uiso 1 1 calc R U . . .
C3_3 C 0.27530(15) 0.55664(5) 0.39357(14) 0.0282(3) Uani 1 1 d . . . . .
H3_3 H 0.200523 0.564839 0.404833 0.034 Uiso 1 1 calc R U . . .
C4_3 C 0.29508(15) 0.51780(5) 0.37391(14) 0.0276(3) Uani 1 1 d . . . . .
C5_3 C 0.40459(16) 0.50515(5) 0.35968(14) 0.0295(3) Uani 1 1 d . . . . .
H5_3 H 0.417115 0.478338 0.348038 0.035 Uiso 1 1 calc R U . . .
C6_3 C 0.49592(15) 0.53213(5) 0.36263(14) 0.0280(3) Uani 1 1 d . . . . .
H6_3 H 0.571034 0.523718 0.352543 0.034 Uiso 1 1 calc R U . . .
ClA_4 Cl 0.33142(5) 0.46345(2) 0.06983(5) 0.04134(10) Uani 1 1 d . . . . .
ClB_4 Cl 0.57575(6) 0.71094(2) -0.25004(4) 0.04300(11) Uani 1 1 d . . . . .
ClC_4 Cl -0.14258(4) 0.70854(2) 0.06892(6) 0.05116(14) Uani 1 1 d . . . . .
C18_4 C 0.17102(15) 0.67877(5) 0.01338(15) 0.0309(3) Uani 1 1 d . . . . .
H18_4 H 0.205860 0.679064 -0.046488 0.037 Uiso 1 1 calc R U . . .
C17_4 C 0.05351(16) 0.69250(6) -0.00050(18) 0.0364(4) Uani 1 1 d . . . . .
H17_4 H 0.007653 0.702247 -0.069679 0.044 Uiso 1 1 calc R U . . .
C16_4 C 0.00430(15) 0.69178(5) 0.08753(18) 0.0345(3) Uani 1 1 d . . . . .
C15_4 C 0.06747(16) 0.67793(6) 0.18877(18) 0.0362(4) Uani 1 1 d . . . . .
H15_4 H 0.031752 0.677592 0.248069 0.043 Uiso 1 1 calc R U . . .
C14_4 C 0.18508(16) 0.66439(6) 0.20248(16) 0.0334(3) Uani 1 1 d . . . . .
H14_4 H 0.230404 0.654881 0.272130 0.040 Uiso 1 1 calc R U . . .
C13_4 C 0.23731(14) 0.66461(4) 0.11520(14) 0.0257(3) Uani 1 1 d . . . . .
P_4 P 0.39025(3) 0.64550(2) 0.14057(3) 0.02212(6) Uani 1 1 d . . . . .
C7_4 C 0.44655(13) 0.66194(4) 0.02749(13) 0.0243(2) Uani 1 1 d . . . . .
C8_4 C 0.40844(16) 0.64510(5) -0.07710(14) 0.0300(3) Uani 1 1 d . . . . .
H8_4 H 0.354846 0.623448 -0.089420 0.036 Uiso 1 1 calc R U . . .
C9_4 C 0.44864(17) 0.65992(5) -0.16302(15) 0.0325(3) Uani 1 1 d . . . . .
H9_4 H 0.422084 0.648781 -0.234270 0.039 Uiso 1 1 calc R U . . .
C10_4 C 0.52797(16) 0.69117(5) -0.14307(14) 0.0291(3) Uani 1 1 d . . . . .
C11_4 C 0.56749(14) 0.70821(5) -0.04045(14) 0.0277(3) Uani 1 1 d . . . . .
H11_4 H 0.621212 0.729835 -0.028503 0.033 Uiso 1 1 calc R U . . .
C12_4 C 0.52698(14) 0.69305(4) 0.04488(13) 0.0255(2) Uani 1 1 d . . . . .
H12_4 H 0.554728 0.704129 0.116127 0.031 Uiso 1 1 calc R U . . .
C1_4 C 0.36905(13) 0.59354(4) 0.11416(13) 0.0242(2) Uani 1 1 d . . . . .
C2_4 C 0.46598(14) 0.57130(5) 0.10059(14) 0.0275(3) Uani 1 1 d . . . . .
H2_4 H 0.539764 0.583770 0.100048 0.033 Uiso 1 1 calc R U . . .
C3_4 C 0.45562(15) 0.53121(5) 0.08789(15) 0.0297(3) Uani 1 1 d . . . . .
H3_4 H 0.522585 0.516093 0.081168 0.036 Uiso 1 1 calc R U . . .
C4_4 C 0.34596(16) 0.51350(5) 0.08514(14) 0.0295(3) Uani 1 1 d . . . . .
C5_4 C 0.24852(16) 0.53494(5) 0.09629(16) 0.0318(3) Uani 1 1 d . . . . .
H5_4 H 0.173802 0.522454 0.093497 0.038 Uiso 1 1 calc R U . . .
C6_4 C 0.26035(15) 0.57496(5) 0.11165(15) 0.0290(3) Uani 1 1 d . . . . .
H6_4 H 0.193724 0.589770 0.120507 0.035 Uiso 1 1 calc R U . . .
C4_2 C 0.7629(2) 0.71798(7) 0.4326(2) 0.0512(6) Uani 1 1 d . . . . .
H4_2 H 0.812173 0.704610 0.494618 0.061 Uiso 1 1 calc R U . . .
C5_2 C 0.8139(2) 0.73770(8) 0.3600(3) 0.0626(8) Uani 1 1 d . . . . .
H5_2 H 0.899340 0.736909 0.371667 0.075 Uiso 1 1 calc R U . . .
C6_2 C 0.7439(3) 0.75828(8) 0.2719(3) 0.0580(7) Uani 1 1 d . . . . .
H6_2 H 0.782398 0.772530 0.226631 0.070 Uiso 1 1 calc R U . . .
C9_2 C 0.63645(18) 0.71859(5) 0.41084(16) 0.0349(3) Uani 1 1 d . . . . .
C3_2 C 0.5531(2) 0.70077(5) 0.46630(16) 0.0371(4) Uani 1 1 d . . . . .
H3_2 H 0.575554 0.684106 0.528464 0.045 Uiso 1 1 calc R U . . .
C8_2 C 0.56478(18) 0.73765(5) 0.31678(15) 0.0322(3) Uani 1 1 d . . . . .
C7_2 C 0.6190(2) 0.75860(6) 0.24796(19) 0.0462(5) Uani 1 1 d . . . . .
H7_2 H 0.571082 0.772618 0.186590 0.055 Uiso 1 1 calc R U . . .
C1_2 C 0.43726(18) 0.72999(5) 0.31118(17) 0.0337(3) Uani 1 1 d . . . . .
H1_2 H 0.369236 0.735678 0.250791 0.040 Uiso 1 1 calc R U . . .
C2_2 C 0.4334(2) 0.71269(5) 0.41121(17) 0.0367(4) Uani 1 1 d . . . . .
H2_2 H 0.363542 0.709612 0.436871 0.044 Uiso 1 1 calc R U . . .
Cl_5 Cl 0.15114(5) 0.66048(2) 0.51677(5) 0.04110(10) Uani 1 1 d . . . . .
O1_5 O 0.2717(2) 0.64571(8) 0.5585(2) 0.0812(7) Uani 1 1 d . . . . .
O2_5 O 0.0995(3) 0.63555(7) 0.4231(2) 0.0833(8) Uani 1 1 d . . . . .
O3_5 O 0.0956(3) 0.65656(6) 0.6034(3) 0.0905(10) Uani 1 1 d . . . . .
O4_5 O 0.1588(2) 0.69979(5) 0.4860(2) 0.0754(7) Uani 1 1 d . . . . .
C1_11 C 0.19679(18) 0.57185(6) 0.69772(17) 0.0363(3) Uani 1 1 d . . . . .
H1_11 H 0.196948 0.600391 0.682248 0.044 Uiso 1 1 calc R U . . .
Cl1_11 Cl 0.34544(6) 0.55411(2) 0.71761(7) 0.06031(17) Uani 1 1 d . . . . .
Cl2_11 Cl 0.15063(7) 0.56529(3) 0.81717(6) 0.06293(18) Uani 1 1 d . . . . .
Cl3_11 Cl 0.09459(5) 0.54920(2) 0.58562(5) 0.04643(12) Uani 1 1 d . . . . .

loop_
_atom_site_aniso_label
_atom_site_aniso_U_11
_atom_site_aniso_U_22
_atom_site_aniso_U_33
_atom_site_aniso_U_23
_atom_site_aniso_U_13
_atom_site_aniso_U_12
Pd_1 0.02330(5) 0.01938(5) 0.02464(6) -0.00212(3) 0.01003(4) -0.00192(3)
ClA_3 0.03415(19) 0.03030(18) 0.0406(2) 0.00181(14) 0.01176(15) -0.01068(14)
ClB_3 0.0534(3) 0.0769(4) 0.0271(3) -0.0074(2) 0.00610(19) -0.0202(3)
ClC_3 0.0348(2) 0.0602(3) 0.0591(3) 0.0106(2) 0.0304(2) 0.0118(2)
C18_3 0.0279(7) 0.0278(7) 0.0310(8) 0.0048(5) 0.0118(5) 0.0019(5)
C17_3 0.0259(7) 0.0317(7) 0.0395(9) 0.0048(6) 0.0133(6) 0.0042(5)
C16_3 0.0208(6) 0.0385(8) 0.0371(9) 0.0023(6) 0.0136(5) 0.0008(5)
C15_3 0.0232(6) 0.0371(8) 0.0338(8) 0.0073(6) 0.0127(5) -0.0007(5)
C14_3 0.0219(6) 0.0273(6) 0.0316(7) 0.0042(5) 0.0096(5) -0.0015(5)
C13_3 0.0234(6) 0.0245(6) 0.0256(7) 0.0000(4) 0.0091(4) -0.0015(4)
P_3 0.02437(16) 0.02120(15) 0.02497(18) -0.00072(11) 0.00982(12) -0.00194(12)
C7_3 0.0284(6) 0.0233(6) 0.0263(7) -0.0001(4) 0.0094(5) -0.0021(5)
C8_3 0.0320(7) 0.0271(7) 0.0288(7) -0.0007(5) 0.0128(5) -0.0022(5)
C9_3 0.0388(8) 0.0311(7) 0.0287(8) -0.0023(5) 0.0135(6) -0.0032(6)
C10_3 0.0407(9) 0.0348(8) 0.0264(8) -0.0042(5) 0.0077(6) -0.0073(7)
C11_3 0.0330(8) 0.0381(9) 0.0310(8) -0.0041(6) 0.0073(6) -0.0085(6)
C12_3 0.0300(7) 0.0318(7) 0.0300(8) -0.0015(5) 0.0096(5) -0.0049(6)
C1_3 0.0269(6) 0.0218(6) 0.0263(7) -0.0008(4) 0.0108(5) -0.0026(5)
C2_3 0.0277(6) 0.0238(6) 0.0315(7) 0.0000(5) 0.0135(5) -0.0015(5)
C3_3 0.0293(7) 0.0272(7) 0.0314(8) 0.0007(5) 0.0138(5) -0.0035(5)
C4_3 0.0295(7) 0.0258(6) 0.0290(7) 0.0011(5) 0.0105(5) -0.0070(5)
C5_3 0.0337(7) 0.0222(6) 0.0343(8) -0.0018(5) 0.0125(6) -0.0031(5)
C6_3 0.0291(7) 0.0236(6) 0.0340(8) -0.0020(5) 0.0133(5) -0.0013(5)
ClA_4 0.0488(3) 0.02486(18) 0.0559(3) -0.00586(16) 0.0237(2) -0.00644(16)
ClB_4 0.0611(3) 0.0388(2) 0.0388(3) 0.00683(16) 0.0299(2) 0.0039(2)
ClC_4 0.02746(19) 0.0453(3) 0.0857(4) 0.0186(3) 0.0239(2) 0.01279(18)
C18_4 0.0244(6) 0.0297(7) 0.0397(9) 0.0066(6) 0.0107(6) 0.0001(5)
C17_4 0.0243(7) 0.0338(8) 0.0514(11) 0.0145(7) 0.0109(6) 0.0018(6)
C16_4 0.0221(6) 0.0262(7) 0.0574(11) 0.0042(6) 0.0148(6) 0.0030(5)
C15_4 0.0255(7) 0.0407(9) 0.0464(10) -0.0046(7) 0.0168(7) 0.0026(6)
C14_4 0.0249(7) 0.0426(9) 0.0351(9) -0.0031(6) 0.0126(6) 0.0029(6)
C13_4 0.0210(6) 0.0243(6) 0.0334(8) -0.0021(5) 0.0102(5) -0.0002(4)
P_4 0.01939(14) 0.02262(15) 0.02576(17) -0.00235(11) 0.00857(11) -0.00132(11)
C7_4 0.0226(6) 0.0256(6) 0.0260(7) -0.0012(4) 0.0092(4) 0.0002(4)
C8_4 0.0318(7) 0.0313(7) 0.0284(8) -0.0041(5) 0.0111(5) -0.0037(6)
C9_4 0.0380(8) 0.0345(8) 0.0275(8) -0.0022(5) 0.0132(6) 0.0012(6)
C10_4 0.0332(7) 0.0286(7) 0.0301(8) 0.0046(5) 0.0162(6) 0.0071(5)
C11_4 0.0251(6) 0.0267(6) 0.0331(8) 0.0035(5) 0.0111(5) 0.0013(5)
C12_4 0.0244(6) 0.0253(6) 0.0282(7) 0.0009(4) 0.0094(5) -0.0004(5)
C1_4 0.0230(6) 0.0242(6) 0.0268(7) -0.0035(4) 0.0092(4) -0.0024(4)
C2_4 0.0241(6) 0.0269(7) 0.0327(8) -0.0071(5) 0.0097(5) -0.0027(5)
C3_4 0.0288(7) 0.0277(7) 0.0341(8) -0.0071(5) 0.0111(5) -0.0008(5)
C4_4 0.0341(7) 0.0240(6) 0.0330(8) -0.0032(5) 0.0137(6) -0.0037(5)
C5_4 0.0303(7) 0.0286(7) 0.0403(9) -0.0028(6) 0.0161(6) -0.0062(6)
C6_4 0.0259(6) 0.0273(7) 0.0374(8) -0.0024(5) 0.0145(6) -0.0032(5)
C4_2 0.0398(10) 0.0401(11) 0.0663(16) -0.0187(10) 0.0026(9) -0.0101(8)
C5_2 0.0456(12) 0.0539(14) 0.094(2) -0.0338(14) 0.0295(13) -0.0287(11)
C6_2 0.0679(16) 0.0508(13) 0.0683(17) -0.0253(12) 0.0404(14) -0.0359(12)
C9_2 0.0403(9) 0.0274(7) 0.0363(9) -0.0099(6) 0.0092(6) -0.0078(6)
C3_2 0.0601(12) 0.0250(7) 0.0280(8) -0.0055(5) 0.0151(7) -0.0069(7)
C8_2 0.0427(9) 0.0230(6) 0.0347(8) -0.0061(5) 0.0168(7) -0.0085(6)
C7_2 0.0702(14) 0.0340(9) 0.0424(11) -0.0106(7) 0.0287(10) -0.0236(9)
C1_2 0.0379(8) 0.0240(7) 0.0405(9) -0.0027(5) 0.0131(7) -0.0002(6)
C2_2 0.0491(10) 0.0254(7) 0.0449(10) -0.0089(6) 0.0284(8) -0.0041(7)
Cl_5 0.0502(3) 0.0327(2) 0.0453(3) 0.00677(16) 0.0213(2) -0.00084(18)
O1_5 0.0752(15) 0.0823(17) 0.0964(19) 0.0191(14) 0.0407(14) 0.0268(13)
O2_5 0.126(2) 0.0582(13) 0.0628(15) -0.0063(10) 0.0211(14) -0.0145(14)
O3_5 0.144(2) 0.0430(10) 0.132(2) 0.0026(12) 0.118(2) 0.0014(12)
O4_5 0.1005(17) 0.0311(8) 0.118(2) 0.0177(10) 0.0694(16) 0.0089(9)
C1_11 0.0361(8) 0.0354(8) 0.0396(10) 0.0032(6) 0.0143(7) -0.0006(7)
Cl1_11 0.0395(3) 0.0475(3) 0.0942(5) -0.0016(3) 0.0190(3) 0.0070(2)
Cl2_11 0.0650(4) 0.0896(5) 0.0385(3) 0.0018(3) 0.0214(3) -0.0124(4)
Cl3_11 0.0515(3) 0.0497(3) 0.0396(3) 0.00235(19) 0.0150(2) -0.0160(2)

loop_
_atom_type_symbol
_atom_type_description
_atom_type_scat_dispersion_real
_atom_type_scat_dispersion_imag
_atom_type_scat_source
C C 0.0020 0.0012 'International Tables Vol C Tables 4.2.6.8 and 6.1.1.4'
O O 0.0077 0.0045 'International Tables Vol C Tables 4.2.6.8 and 6.1.1.4'
P P 0.0809 0.0720 'International Tables Vol C Tables 4.2.6.8 and 6.1.1.4'
Cl Cl 0.1198 0.1216 'International Tables Vol C Tables 4.2.6.8 and 6.1.1.4'
Pd Pd -1.3766 0.7904 'International Tables Vol C Tables 4.2.6.8 and 6.1.1.4'
H H 0.0000 0.0000 'International Tables Vol C Tables 4.2.6.8 and 6.1.1.4'

loop_
_geom_angle_atom_site_label_1
_geom_angle_atom_site_label_2
_geom_angle_atom_site_label_3
_geom_angle
_geom_angle_site_symmetry_1
_geom_angle_site_symmetry_3
_geom_angle_publ_flag
C3_2 Pd_1 C2_2 37.23(8) . . ?
C3_2 Pd_1 C1_2 61.05(8) . . ?
C2_2 Pd_1 C1_2 36.34(7) . . ?
C3_2 Pd_1 P_3 96.50(6) . . ?
C2_2 Pd_1 P_3 124.89(6) . . ?
C1_2 Pd_1 P_3 157.55(5) . . ?
C3_2 Pd_1 P_4 162.10(6) . . ?
C2_2 Pd_1 P_4 125.56(6) . . ?
C1_2 Pd_1 P_4 101.90(5) . . ?
P_3 Pd_1 P_4 100.51(2) . . ?
C3_2 Pd_1 C9_2 35.63(7) . . ?
C2_2 Pd_1 C9_2 58.77(7) . . ?
C1_2 Pd_1 C9_2 57.71(7) . . ?
P_3 Pd_1 C9_2 104.16(5) . . ?
P_4 Pd_1 C9_2 141.48(5) . . ?
C3_2 Pd_1 C8_2 57.27(6) . . ?
C2_2 Pd_1 C8_2 57.34(6) . . ?
C1_2 Pd_1 C8_2 34.48(7) . . ?
P_3 Pd_1 C8_2 133.86(5) . . ?
P_4 Pd_1 C8_2 112.43(4) . . ?
C9_2 Pd_1 C8_2 32.15(7) . . ?
C17_3 C18_3 C13_3 120.29(15) . . ?
C17_3 C18_3 H18_3 119.9 . . ?
C13_3 C18_3 H18_3 119.9 . . ?
C16_3 C17_3 C18_3 119.03(15) . . ?
C16_3 C17_3 H17_3 120.5 . . ?
C18_3 C17_3 H17_3 120.5 . . ?
C15_3 C16_3 C17_3 121.96(15) . . ?
C15_3 C16_3 ClC_3 119.33(13) . . ?
C17_3 C16_3 ClC_3 118.71(14) . . ?
C16_3 C15_3 C14_3 118.48(15) . . ?
C16_3 C15_3 H15_3 120.8 . . ?
C14_3 C15_3 H15_3 120.8 . . ?
C15_3 C14_3 C13_3 121.12(15) . . ?
C15_3 C14_3 H14_3 119.4 . . ?
C13_3 C14_3 H14_3 119.4 . . ?
C14_3 C13_3 C18_3 118.99(14) . . ?
C14_3 C13_3 P_3 118.29(12) . . ?
C18_3 C13_3 P_3 122.68(11) . . ?
C13_3 P_3 C1_3 111.16(7) . . ?
C13_3 P_3 C7_3 103.43(7) . . ?
C1_3 P_3 C7_3 103.43(7) . . ?
C13_3 P_3 Pd_1 112.58(5) . . ?
C1_3 P_3 Pd_1 110.43(6) . . ?
C7_3 P_3 Pd_1 115.29(5) . . ?
C12_3 C7_3 C8_3 119.18(15) . . ?
C12_3 C7_3 P_3 120.81(12) . . ?
C8_3 C7_3 P_3 119.94(12) . . ?
C9_3 C8_3 C7_3 120.63(16) . . ?
C9_3 C8_3 H8_3 119.7 . . ?
C7_3 C8_3 H8_3 119.7 . . ?
C8_3 C9_3 C10_3 118.99(16) . . ?
C8_3 C9_3 H9_3 120.5 . . ?
C10_3 C9_3 H9_3 120.5 . . ?
C11_3 C10_3 C9_3 121.62(17) . . ?
C11_3 C10_3 ClB_3 119.48(15) . . ?
C9_3 C10_3 ClB_3 118.90(15) . . ?
C10_3 C11_3 C12_3 118.94(17) . . ?
C10_3 C11_3 H11_3 120.5 . . ?
C12_3 C11_3 H11_3 120.5 . . ?
C11_3 C12_3 C7_3 120.59(16) . . ?
C11_3 C12_3 H12_3 119.7 . . ?
C7_3 C12_3 H12_3 119.7 . . ?
C6_3 C1_3 C2_3 119.09(14) . . ?
C6_3 C1_3 P_3 125.00(12) . . ?
C2_3 C1_3 P_3 115.91(11) . . ?
C3_3 C2_3 C1_3 121.17(14) . . ?
C3_3 C2_3 H2_3 119.4 . . ?
C1_3 C2_3 H2_3 119.4 . . ?
C2_3 C3_3 C4_3 118.52(15) . . ?
C2_3 C3_3 H3_3 120.7 . . ?
C4_3 C3_3 H3_3 120.7 . . ?
C5_3 C4_3 C3_3 121.56(14) . . ?
C5_3 C4_3 ClA_3 119.16(12) . . ?
C3_3 C4_3 ClA_3 119.26(13) . . ?
C4_3 C5_3 C6_3 119.33(15) . . ?
C4_3 C5_3 H5_3 120.3 . . ?
C6_3 C5_3 H5_3 120.3 . . ?
C5_3 C6_3 C1_3 120.31(15) . . ?
C5_3 C6_3 H6_3 119.8 . . ?
C1_3 C6_3 H6_3 119.8 . . ?
C13_4 C18_4 C17_4 119.81(17) . . ?
C13_4 C18_4 H18_4 120.1 . . ?
C17_4 C18_4 H18_4 120.1 . . ?
C16_4 C17_4 C18_4 119.25(17) . . ?
C16_4 C17_4 H17_4 120.4 . . ?
C18_4 C17_4 H17_4 120.4 . . ?
C15_4 C16_4 C17_4 122.19(16) . . ?
C15_4 C16_4 ClC_4 118.98(15) . . ?
C17_4 C16_4 ClC_4 118.82(15) . . ?
C16_4 C15_4 C14_4 118.41(17) . . ?
C16_4 C15_4 H15_4 120.8 . . ?
C14_4 C15_4 H15_4 120.8 . . ?
C15_4 C14_4 C13_4 120.84(18) . . ?
C15_4 C14_4 H14_4 119.6 . . ?
C13_4 C14_4 H14_4 119.6 . . ?
C18_4 C13_4 C14_4 119.50(15) . . ?
C18_4 C13_4 P_4 122.95(13) . . ?
C14_4 C13_4 P_4 117.55(13) . . ?
C13_4 P_4 C7_4 106.51(8) . . ?
C13_4 P_4 C1_4 104.40(7) . . ?
C7_4 P_4 C1_4 102.61(7) . . ?
C13_4 P_4 Pd_1 106.20(6) . . ?
C7_4 P_4 Pd_1 116.87(5) . . ?
C1_4 P_4 Pd_1 119.04(5) . . ?
C12_4 C7_4 C8_4 119.19(14) . . ?
C12_4 C7_4 P_4 118.63(12) . . ?
C8_4 C7_4 P_4 122.14(12) . . ?
C9_4 C8_4 C7_4 120.35(16) . . ?
C9_4 C8_4 H8_4 119.8 . . ?
C7_4 C8_4 H8_4 119.8 . . ?
C10_4 C9_4 C8_4 118.95(16) . . ?
C10_4 C9_4 H9_4 120.5 . . ?
C8_4 C9_4 H9_4 120.5 . . ?
C11_4 C10_4 C9_4 121.86(15) . . ?
C11_4 C10_4 ClB_4 118.47(13) . . ?
C9_4 C10_4 ClB_4 119.63(14) . . ?
C10_4 C11_4 C12_4 118.64(15) . . ?
C10_4 C11_4 H11_4 120.7 . . ?
C12_4 C11_4 H11_4 120.7 . . ?
C7_4 C12_4 C11_4 120.98(15) . . ?
C7_4 C12_4 H12_4 119.5 . . ?
C11_4 C12_4 H12_4 119.5 . . ?
C6_4 C1_4 C2_4 118.94(14) . . ?
C6_4 C1_4 P_4 121.79(12) . . ?
C2_4 C1_4 P_4 119.22(11) . . ?
C3_4 C2_4 C1_4 120.73(14) . . ?
C3_4 C2_4 H2_4 119.6 . . ?
C1_4 C2_4 H2_4 119.6 . . ?
C2_4 C3_4 C4_4 119.04(15) . . ?
C2_4 C3_4 H3_4 120.5 . . ?
C4_4 C3_4 H3_4 120.5 . . ?
C5_4 C4_4 C3_4 121.19(15) . . ?
C5_4 C4_4 ClA_4 119.08(13) . . ?
C3_4 C4_4 ClA_4 119.72(13) . . ?
C4_4 C5_4 C6_4 119.51(15) . . ?
C4_4 C5_4 H5_4 120.2 . . ?
C6_4 C5_4 H5_4 120.2 . . ?
C5_4 C6_4 C1_4 120.56(15) . . ?
C5_4 C6_4 H6_4 119.7 . . ?
C1_4 C6_4 H6_4 119.7 . . ?
C5_2 C4_2 C9_2 117.6(3) . . ?
C5_2 C4_2 H4_2 121.2 . . ?
C9_2 C4_2 H4_2 121.2 . . ?
C6_2 C5_2 C4_2 121.9(2) . . ?
C6_2 C5_2 H5_2 119.1 . . ?
C4_2 C5_2 H5_2 119.1 . . ?
C5_2 C6_2 C7_2 121.3(2) . . ?
C5_2 C6_2 H6_2 119.4 . . ?
C7_2 C6_2 H6_2 119.4 . . ?
C4_2 C9_2 C8_2 120.3(2) . . ?
C4_2 C9_2 C3_2 132.5(2) . . ?
C8_2 C9_2 C3_2 107.12(17) . . ?
C4_2 C9_2 Pd_1 125.62(14) . . ?
C8_2 C9_2 Pd_1 76.89(10) . . ?
C3_2 C9_2 Pd_1 60.88(9) . . ?
C2_2 C3_2 C9_2 108.29(17) . . ?
C2_2 C3_2 Pd_1 72.95(11) . . ?
C9_2 C3_2 Pd_1 83.49(11) . . ?
C2_2 C3_2 H3_2 125.9 . . ?
C9_2 C3_2 H3_2 125.9 . . ?
Pd_1 C3_2 H3_2 110.3 . . ?
C7_2 C8_2 C9_2 120.7(2) . . ?
C7_2 C8_2 C1_2 132.0(2) . . ?
C9_2 C8_2 C1_2 107.35(16) . . ?
C7_2 C8_2 Pd_1 132.19(12) . . ?
C9_2 C8_2 Pd_1 70.96(10) . . ?
C1_2 C8_2 Pd_1 61.75(9) . . ?
C6_2 C7_2 C8_2 118.1(3) . . ?
C6_2 C7_2 H7_2 120.9 . . ?
C8_2 C7_2 H7_2 120.9 . . ?
C2_2 C1_2 C8_2 108.05(18) . . ?
C2_2 C1_2 Pd_1 70.15(10) . . ?
C8_2 C1_2 Pd_1 83.77(10) . . ?
C2_2 C1_2 H1_2 126.0 . . ?
C8_2 C1_2 H1_2 126.0 . . ?
Pd_1 C1_2 H1_2 112.4 . . ?
C1_2 C2_2 C3_2 107.30(17) . . ?
C1_2 C2_2 Pd_1 73.51(10) . . ?
C3_2 C2_2 Pd_1 69.82(10) . . ?
C1_2 C2_2 H2_2 126.4 . . ?
C3_2 C2_2 H2_2 126.4 . . ?
Pd_1 C2_2 H2_2 122.0 . . ?
O4_5 Cl_5 O3_5 112.26(13) . . ?
O4_5 Cl_5 O1_5 108.25(16) . . ?
O3_5 Cl_5 O1_5 105.96(18) . . ?
O4_5 Cl_5 O2_5 112.35(16) . . ?
O3_5 Cl_5 O2_5 114.05(18) . . ?
O1_5 Cl_5 O2_5 103.18(18) . . ?
Cl2_11 C1_11 Cl3_11 110.43(11) . . ?
Cl2_11 C1_11 Cl1_11 110.09(12) . . ?
Cl3_11 C1_11 Cl1_11 111.48(12) . . ?
Cl2_11 C1_11 H1_11 108.2 . . ?
Cl3_11 C1_11 H1_11 108.2 . . ?
Cl1_11 C1_11 H1_11 108.2 . . ?

loop_
_geom_bond_atom_site_label_1
_geom_bond_atom_site_label_2
_geom_bond_distance
_geom_bond_site_symmetry_2
_geom_bond_publ_flag
Pd_1 C3_2 2.2000(18) . ?
Pd_1 C2_2 2.2408(17) . ?
Pd_1 C1_2 2.2843(18) . ?
Pd_1 P_3 2.2844(6) . ?
Pd_1 P_4 2.3125(8) . ?
Pd_1 C9_2 2.5020(17) . ?
Pd_1 C8_2 2.5779(16) . ?
ClA_3 C4_3 1.7369(16) . ?
ClB_3 C10_3 1.735(2) . ?
ClC_3 C16_3 1.7291(17) . ?
C18_3 C17_3 1.391(2) . ?
C18_3 C13_3 1.401(2) . ?
C18_3 H18_3 0.9500 . ?
C17_3 C16_3 1.386(2) . ?
C17_3 H17_3 0.9500 . ?
C16_3 C15_3 1.383(2) . ?
C15_3 C14_3 1.389(2) . ?
C15_3 H15_3 0.9500 . ?
C14_3 C13_3 1.396(2) . ?
C14_3 H14_3 0.9500 . ?
C13_3 P_3 1.8113(15) . ?
P_3 C1_3 1.8203(15) . ?
P_3 C7_3 1.8218(17) . ?
C7_3 C12_3 1.396(2) . ?
C7_3 C8_3 1.400(2) . ?
C8_3 C9_3 1.386(3) . ?
C8_3 H8_3 0.9500 . ?
C9_3 C10_3 1.387(3) . ?
C9_3 H9_3 0.9500 . ?
C10_3 C11_3 1.387(3) . ?
C11_3 C12_3 1.390(3) . ?
C11_3 H11_3 0.9500 . ?
C12_3 H12_3 0.9500 . ?
C1_3 C6_3 1.393(2) . ?
C1_3 C2_3 1.399(2) . ?
C2_3 C3_3 1.387(2) . ?
C2_3 H2_3 0.9500 . ?
C3_3 C4_3 1.388(2) . ?
C3_3 H3_3 0.9500 . ?
C4_3 C5_3 1.387(2) . ?
C5_3 C6_3 1.391(2) . ?
C5_3 H5_3 0.9500 . ?
C6_3 H6_3 0.9500 . ?
ClA_4 C4_4 1.7333(17) . ?
ClB_4 C10_4 1.7345(16) . ?
ClC_4 C16_4 1.7335(17) . ?
C18_4 C13_4 1.392(2) . ?
C18_4 C17_4 1.392(2) . ?
C18_4 H18_4 0.9500 . ?
C17_4 C16_4 1.382(3) . ?
C17_4 H17_4 0.9500 . ?
C16_4 C15_4 1.372(3) . ?
C15_4 C14_4 1.391(2) . ?
C15_4 H15_4 0.9500 . ?
C14_4 C13_4 1.396(2) . ?
C14_4 H14_4 0.9500 . ?
C13_4 P_4 1.8163(16) . ?
P_4 C7_4 1.8166(16) . ?
P_4 C1_4 1.8200(15) . ?
C7_4 C12_4 1.389(2) . ?
C7_4 C8_4 1.401(2) . ?
C8_4 C9_4 1.391(2) . ?
C8_4 H8_4 0.9500 . ?
C9_4 C10_4 1.384(3) . ?
C9_4 H9_4 0.9500 . ?
C10_4 C11_4 1.383(3) . ?
C11_4 C12_4 1.391(2) . ?
C11_4 H11_4 0.9500 . ?
C12_4 H12_4 0.9500 . ?
C1_4 C6_4 1.393(2) . ?
C1_4 C2_4 1.398(2) . ?
C2_4 C3_4 1.388(2) . ?
C2_4 H2_4 0.9500 . ?
C3_4 C4_4 1.389(2) . ?
C3_4 H3_4 0.9500 . ?
C4_4 C5_4 1.377(2) . ?
C5_4 C6_4 1.390(2) . ?
C5_4 H5_4 0.9500 . ?
C6_4 H6_4 0.9500 . ?
C4_2 C5_2 1.395(4) . ?
C4_2 C9_2 1.399(3) . ?
C4_2 H4_2 0.9500 . ?
C5_2 C6_2 1.377(5) . ?
C5_2 H5_2 0.9500 . ?
C6_2 C7_2 1.380(4) . ?
C6_2 H6_2 0.9500 . ?
C9_2 C8_2 1.408(3) . ?
C9_2 C3_2 1.467(3) . ?
C3_2 C2_2 1.418(3) . ?
C3_2 H3_2 0.9500 . ?
C8_2 C7_2 1.401(3) . ?
C8_2 C1_2 1.468(3) . ?
C7_2 H7_2 0.9500 . ?
C1_2 C2_2 1.412(3) . ?
C1_2 H1_2 0.9500 . ?
C2_2 H2_2 0.9500 . ?
Cl_5 O4_5 1.4151(19) . ?
Cl_5 O3_5 1.4192(19) . ?
Cl_5 O1_5 1.429(3) . ?
Cl_5 O2_5 1.451(3) . ?
C1_11 Cl2_11 1.750(2) . ?
C1_11 Cl3_11 1.754(2) . ?
C1_11 Cl1_11 1.762(2) . ?
C1_11 H1_11 1.0000 . ?

loop_
_geom_torsion_atom_site_label_1
_geom_torsion_atom_site_label_2
_geom_torsion_atom_site_label_3
_geom_torsion_atom_site_label_4
_geom_torsion
_geom_torsion_site_symmetry_1
_geom_torsion_site_symmetry_2
_geom_torsion_site_symmetry_3
_geom_torsion_site_symmetry_4
_geom_torsion_publ_flag
C13_3 C18_3 C17_3 C16_3 1.0(3) . . . . ?
C18_3 C17_3 C16_3 C15_3 2.1(3) . . . . ?
C18_3 C17_3 C16_3 ClC_3 -178.26(14) . . . . ?
C17_3 C16_3 C15_3 C14_3 -2.3(3) . . . . ?
ClC_3 C16_3 C15_3 C14_3 178.02(14) . . . . ?
C16_3 C15_3 C14_3 C13_3 -0.5(3) . . . . ?
C15_3 C14_3 C13_3 C18_3 3.4(2) . . . . ?
C15_3 C14_3 C13_3 P_3 -178.93(13) . . . . ?
C17_3 C18_3 C13_3 C14_3 -3.7(2) . . . . ?
C17_3 C18_3 C13_3 P_3 178.81(14) . . . . ?
C14_3 C13_3 P_3 C1_3 127.40(13) . . . . ?
C18_3 C13_3 P_3 C1_3 -55.05(16) . . . . ?
C14_3 C13_3 P_3 C7_3 -122.21(13) . . . . ?
C18_3 C13_3 P_3 C7_3 55.34(15) . . . . ?
C14_3 C13_3 P_3 Pd_1 2.90(14) . . . . ?
C18_3 C13_3 P_3 Pd_1 -179.55(12) . . . . ?
C13_3 P_3 C7_3 C12_3 29.95(15) . . . . ?
C1_3 P_3 C7_3 C12_3 145.97(13) . . . . ?
Pd_1 P_3 C7_3 C12_3 -93.38(13) . . . . ?
C13_3 P_3 C7_3 C8_3 -153.34(13) . . . . ?
C1_3 P_3 C7_3 C8_3 -37.33(14) . . . . ?
Pd_1 P_3 C7_3 C8_3 83.33(13) . . . . ?
C12_3 C7_3 C8_3 C9_3 -1.9(2) . . . . ?
P_3 C7_3 C8_3 C9_3 -178.69(13) . . . . ?
C7_3 C8_3 C9_3 C10_3 0.1(3) . . . . ?
C8_3 C9_3 C10_3 C11_3 1.9(3) . . . . ?
C8_3 C9_3 C10_3 ClB_3 -177.25(14) . . . . ?
C9_3 C10_3 C11_3 C12_3 -2.0(3) . . . . ?
ClB_3 C10_3 C11_3 C12_3 177.09(15) . . . . ?
C10_3 C11_3 C12_3 C7_3 0.2(3) . . . . ?
C8_3 C7_3 C12_3 C11_3 1.8(3) . . . . ?
P_3 C7_3 C12_3 C11_3 178.50(14) . . . . ?
C13_3 P_3 C1_3 C6_3 19.94(17) . . . . ?
C7_3 P_3 C1_3 C6_3 -90.46(15) . . . . ?
Pd_1 P_3 C1_3 C6_3 145.64(13) . . . . ?
C13_3 P_3 C1_3 C2_3 -161.04(12) . . . . ?
C7_3 P_3 C1_3 C2_3 88.57(13) . . . . ?
Pd_1 P_3 C1_3 C2_3 -35.33(13) . . . . ?
C6_3 C1_3 C2_3 C3_3 -0.9(2) . . . . ?
P_3 C1_3 C2_3 C3_3 -179.98(13) . . . . ?
C1_3 C2_3 C3_3 C4_3 -0.2(2) . . . . ?
C2_3 C3_3 C4_3 C5_3 1.4(3) . . . . ?
C2_3 C3_3 C4_3 ClA_3 -177.19(13) . . . . ?
C3_3 C4_3 C5_3 C6_3 -1.5(3) . . . . ?
ClA_3 C4_3 C5_3 C6_3 177.12(13) . . . . ?
C4_3 C5_3 C6_3 C1_3 0.4(3) . . . . ?
C2_3 C1_3 C6_3 C5_3 0.8(2) . . . . ?
P_3 C1_3 C6_3 C5_3 179.82(13) . . . . ?
C13_4 C18_4 C17_4 C16_4 -0.1(3) . . . . ?
C18_4 C17_4 C16_4 C15_4 0.0(3) . . . . ?
C18_4 C17_4 C16_4 ClC_4 -179.43(15) . . . . ?
C17_4 C16_4 C15_4 C14_4 0.3(3) . . . . ?
ClC_4 C16_4 C15_4 C14_4 179.71(15) . . . . ?
C16_4 C15_4 C14_4 C13_4 -0.5(3) . . . . ?
C17_4 C18_4 C13_4 C14_4 -0.1(3) . . . . ?
C17_4 C18_4 C13_4 P_4 179.11(14) . . . . ?
C15_4 C14_4 C13_4 C18_4 0.4(3) . . . . ?
C15_4 C14_4 C13_4 P_4 -178.86(15) . . . . ?
C18_4 C13_4 P_4 C7_4 16.30(16) . . . . ?
C14_4 C13_4 P_4 C7_4 -164.49(13) . . . . ?
C18_4 C13_4 P_4 C1_4 -91.83(15) . . . . ?
C14_4 C13_4 P_4 C1_4 87.37(14) . . . . ?
C18_4 C13_4 P_4 Pd_1 141.55(13) . . . . ?
C14_4 C13_4 P_4 Pd_1 -39.25(14) . . . . ?
C13_4 P_4 C7_4 C12_4 102.36(13) . . . . ?
C1_4 P_4 C7_4 C12_4 -148.24(12) . . . . ?
Pd_1 P_4 C7_4 C12_4 -16.09(14) . . . . ?
C13_4 P_4 C7_4 C8_4 -75.51(15) . . . . ?
C1_4 P_4 C7_4 C8_4 33.88(15) . . . . ?
Pd_1 P_4 C7_4 C8_4 166.03(12) . . . . ?
C12_4 C7_4 C8_4 C9_4 -1.4(2) . . . . ?
P_4 C7_4 C8_4 C9_4 176.48(14) . . . . ?
C7_4 C8_4 C9_4 C10_4 0.8(3) . . . . ?
C8_4 C9_4 C10_4 C11_4 -0.5(3) . . . . ?
C8_4 C9_4 C10_4 ClB_4 -178.18(14) . . . . ?
C9_4 C10_4 C11_4 C12_4 0.7(2) . . . . ?
ClB_4 C10_4 C11_4 C12_4 178.42(12) . . . . ?
C8_4 C7_4 C12_4 C11_4 1.6(2) . . . . ?
P_4 C7_4 C12_4 C11_4 -176.32(12) . . . . ?
C10_4 C11_4 C12_4 C7_4 -1.3(2) . . . . ?
C13_4 P_4 C1_4 C6_4 -17.85(16) . . . . ?
C7_4 P_4 C1_4 C6_4 -128.83(14) . . . . ?
Pd_1 P_4 C1_4 C6_4 100.32(14) . . . . ?
C13_4 P_4 C1_4 C2_4 164.89(13) . . . . ?
C7_4 P_4 C1_4 C2_4 53.91(15) . . . . ?
Pd_1 P_4 C1_4 C2_4 -76.94(14) . . . . ?
C6_4 C1_4 C2_4 C3_4 -1.8(2) . . . . ?
P_4 C1_4 C2_4 C3_4 175.53(13) . . . . ?
C1_4 C2_4 C3_4 C4_4 2.1(3) . . . . ?
C2_4 C3_4 C4_4 C5_4 -0.9(3) . . . . ?
C2_4 C3_4 C4_4 ClA_4 -179.77(14) . . . . ?
C3_4 C4_4 C5_4 C6_4 -0.6(3) . . . . ?
ClA_4 C4_4 C5_4 C6_4 178.23(14) . . . . ?
C4_4 C5_4 C6_4 C1_4 1.0(3) . . . . ?
C2_4 C1_4 C6_4 C5_4 0.2(3) . . . . ?
P_4 C1_4 C6_4 C5_4 -177.04(14) . . . . ?
C9_2 C4_2 C5_2 C6_2 2.2(3) . . . . ?
C4_2 C5_2 C6_2 C7_2 -3.5(4) . . . . ?
C5_2 C4_2 C9_2 C8_2 1.8(3) . . . . ?
C5_2 C4_2 C9_2 C3_2 178.3(2) . . . . ?
C5_2 C4_2 C9_2 Pd_1 97.3(2) . . . . ?
C4_2 C9_2 C3_2 C2_2 177.2(2) . . . . ?
C8_2 C9_2 C3_2 C2_2 -5.91(19) . . . . ?
Pd_1 C9_2 C3_2 C2_2 -69.60(12) . . . . ?
C4_2 C9_2 C3_2 Pd_1 -113.2(2) . . . . ?
C8_2 C9_2 C3_2 Pd_1 63.69(13) . . . . ?
C4_2 C9_2 C8_2 C7_2 -4.6(3) . . . . ?
C3_2 C9_2 C8_2 C7_2 178.07(16) . . . . ?
Pd_1 C9_2 C8_2 C7_2 -128.41(16) . . . . ?
C4_2 C9_2 C8_2 C1_2 174.59(17) . . . . ?
C3_2 C9_2 C8_2 C1_2 -2.74(18) . . . . ?
Pd_1 C9_2 C8_2 C1_2 50.78(11) . . . . ?
C4_2 C9_2 C8_2 Pd_1 123.82(17) . . . . ?
C3_2 C9_2 C8_2 Pd_1 -53.52(11) . . . . ?
C5_2 C6_2 C7_2 C8_2 0.7(3) . . . . ?
C9_2 C8_2 C7_2 C6_2 3.3(3) . . . . ?
C1_2 C8_2 C7_2 C6_2 -175.64(19) . . . . ?
Pd_1 C8_2 C7_2 C6_2 -88.1(2) . . . . ?
C7_2 C8_2 C1_2 C2_2 -170.43(18) . . . . ?
C9_2 C8_2 C1_2 C2_2 10.51(19) . . . . ?
Pd_1 C8_2 C1_2 C2_2 66.75(11) . . . . ?
C7_2 C8_2 C1_2 Pd_1 122.83(19) . . . . ?
C9_2 C8_2 C1_2 Pd_1 -56.24(13) . . . . ?
C8_2 C1_2 C2_2 C3_2 -14.14(19) . . . . ?
Pd_1 C1_2 C2_2 C3_2 62.03(12) . . . . ?
C8_2 C1_2 C2_2 Pd_1 -76.17(12) . . . . ?
C9_2 C3_2 C2_2 C1_2 12.46(19) . . . . ?
Pd_1 C3_2 C2_2 C1_2 -64.46(12) . . . . ?
C9_2 C3_2 C2_2 Pd_1 76.92(12) . . . . ?
